data_7031569
loop_
_publ_author_name
'Liao, Jian-Hong'
'Chang, Hao-Wei'
'Li, Yi-Juan'
'Fang, Ching-Shiang'
'Sarkar, Bijay'
'van Zyl, Werner E.'
'Liu, C. W.'

_publ_section_title
;
 Anion templating from a silver(i) dithiophosphate 1D polymer forming
 discrete cationic and neutral octa- and decanuclear silver(i) clusters.
;
_journal_issue 32
_journal_name_full 'Dalton transactions (Cambridge, England : 2003)'
_journal_page_first 12380
_journal_page_last 12389
_journal_paper_doi 10.1039/c4dt00691g
_journal_volume 43
_journal_year 2014
_chemical_formula_sum 'C36 H84 Ag8 O12 P6 S13'
_chemical_formula_weight 2174.59
_chemical_name_systematic
; 
 ? 
;
_space_group_IT_number 2
_symmetry_cell_setting triclinic
_symmetry_space_group_name_Hall '-P 1'
_symmetry_space_group_name_H-M 'P -1'
_atom_sites_solution_hydrogens geom
_atom_sites_solution_primary direct
_atom_sites_solution_secondary difmap
_audit_creation_method SHELXL-97
_cell_angle_alpha 117.1860(10)
_cell_angle_beta 99.3420(10)
_cell_angle_gamma 95.4300(10)
_cell_formula_units_Z 1
_cell_length_a 12.8486(12)
_cell_length_b 12.9911(6)
_cell_length_c 13.7516(6)
_cell_measurement_reflns_used 6518
_cell_measurement_temperature 296(2)
_cell_measurement_theta_max 28.09
_cell_measurement_theta_min 2.18
_cell_volume 1977.1(2)
_computing_cell_refinement 'Bruker SAINT'
_computing_data_collection 'Bruker APEX2'
_computing_data_reduction 'Bruker SAINT'
_computing_molecular_graphics 'Bruker SHELXTL'
_computing_publication_material 'Bruker SHELXTL'
_computing_structure_refinement 'SHELXL-97 (Sheldrick, 2008)'
_computing_structure_solution 'SHELXS-97 (Sheldrick, 2008)'
_diffrn_ambient_temperature 296(2)
_diffrn_measured_fraction_theta_full 0.986
_diffrn_measured_fraction_theta_max 0.986
_diffrn_measurement_device_type 'Bruker APEX-II CCD'
_diffrn_measurement_method '\f and \w scans'
_diffrn_radiation_monochromator graphite
_diffrn_radiation_source 'fine-focus sealed tube'
_diffrn_radiation_type MoK\a
_diffrn_radiation_wavelength 0.71073
_diffrn_reflns_av_R_equivalents 0.0227
_diffrn_reflns_av_sigmaI/netI 0.0327
_diffrn_reflns_limit_h_max 15
_diffrn_reflns_limit_h_min -15
_diffrn_reflns_limit_k_max 15
_diffrn_reflns_limit_k_min -15
_diffrn_reflns_limit_l_max 15
_diffrn_reflns_limit_l_min -16
_diffrn_reflns_number 13120
_diffrn_reflns_theta_full 25.00
_diffrn_reflns_theta_max 25.00
_diffrn_reflns_theta_min 1.64
_exptl_absorpt_coefficient_mu 2.444
_exptl_absorpt_correction_T_max 0.8672
_exptl_absorpt_correction_T_min 0.3746
_exptl_absorpt_correction_type multi-scan
_exptl_absorpt_process_details SADABS
_exptl_crystal_colour colourless
_exptl_crystal_density_diffrn 1.826
_exptl_crystal_density_method 'not measured'
_exptl_crystal_description thin
_exptl_crystal_F_000 1070
_exptl_crystal_size_max 0.50
_exptl_crystal_size_mid 0.34
_exptl_crystal_size_min 0.06
_refine_diff_density_max 0.833
_refine_diff_density_min -0.963
_refine_diff_density_rms 0.091
_refine_ls_extinction_method none
_refine_ls_goodness_of_fit_ref 1.076
_refine_ls_hydrogen_treatment constr
_refine_ls_matrix_type full
_refine_ls_number_parameters 333
_refine_ls_number_reflns 6878
_refine_ls_number_restraints 28
_refine_ls_restrained_S_all 1.094
_refine_ls_R_factor_all 0.0462
_refine_ls_R_factor_gt 0.0358
_refine_ls_shift/su_max 0.002
_refine_ls_shift/su_mean 0.000
_refine_ls_structure_factor_coef Fsqd
_refine_ls_weighting_details 'calc w=1/[\s^2^(Fo^2^)+(0.0531P)^2^+1.6595P] where P=(Fo^2^+2Fc^2^)/3'
_refine_ls_weighting_scheme calc
_refine_ls_wR_factor_gt 0.1007
_refine_ls_wR_factor_ref 0.1062
_reflns_number_gt 5434
_reflns_number_total 6878
_reflns_threshold_expression >2sigma(I)
_cod_data_source_file c4dt00691g2.cif
_cod_data_source_block 6
_cod_depositor_comments
;
The following automatic conversions were performed:

'_symmetry_cell_setting' value 'Triclinic' changed to 'triclinic'
according to
/usr/data/users/saulius/crontab/automatic-downloads/rss-feeds/RSC/lib/dictionaries/cif_core.dic
dictionary named 'cif_core.dic' version 2.4.2 from 2011-04-26.

Automatic conversion script
Id: cif_fix_values 2281 2013-09-26 08:29:07Z andrius 

 Adding full bibliography for 7031565--7031570.cif.
;
_cod_original_sg_symbol_H-M P-1
_cod_database_code 7031569

loop_
_symmetry_equiv_pos_as_xyz
'x, y, z'
'-x, -y, -z'

loop_
_atom_site_label
_atom_site_type_symbol
_atom_site_fract_x
_atom_site_fract_y
_atom_site_fract_z
_atom_site_U_iso_or_equiv
_atom_site_adp_type
_atom_site_occupancy
_atom_site_symmetry_multiplicity
_atom_site_calc_flag
_atom_site_refinement_flags
_atom_site_disorder_assembly
_atom_site_disorder_group
Ag1 Ag 0.50069(3) 0.79267(3) 0.52799(3) 0.05742(12) Uani 1 1 d . . .
Ag2 Ag 0.36371(3) 0.79898(3) 0.29889(3) 0.06101(13) Uani 1 1 d . . .
Ag3 Ag 0.28452(3) 1.03896(4) 0.46667(3) 0.06240(13) Uani 1 1 d . . .
Ag4 Ag 0.41709(4) 1.03759(3) 0.68983(3) 0.06000(13) Uani 1 1 d . . .
S1 S 0.34133(10) 0.82137(10) 0.61558(9) 0.0481(3) Uani 1 1 d . . .
S2 S 0.19861(10) 0.82425(11) 0.37681(11) 0.0543(3) Uani 1 1 d . . .
S3 S 0.40156(12) 0.88060(11) 0.17233(10) 0.0612(3) Uani 1 1 d . . .
S4 S 0.31261(11) 1.13490(11) 0.34759(11) 0.0596(3) Uani 1 1 d . . .
S5 S 0.29575(11) 1.17211(10) 0.67228(11) 0.0554(3) Uani 1 1 d . . .
S6 S 0.47176(10) 0.65524(10) 0.32018(10) 0.0518(3) Uani 1 1 d . . .
S7 S 0.5000 1.0000 0.5000 0.0391(3) Uani 1 2 d S . .
P1 P 0.31931(15) 1.01042(12) 0.19534(12) 0.0753(5) Uani 1 1 d DU . .
P2 P 0.61904(10) 0.67146(9) 0.29108(9) 0.0448(3) Uani 1 1 d . . .
P3 P 0.21491(9) 0.75698(10) 0.48329(10) 0.0461(3) Uani 1 1 d . . .
O1 O 0.3290(9) 1.0637(8) 0.1184(7) 0.0912(15) Uani 0.50 1 d PDU A 1
O2 O 0.1893(6) 0.9538(8) 0.1561(7) 0.0912(15) Uani 0.50 1 d PDU A 1
O1' O 0.3980(8) 1.0789(8) 0.1502(7) 0.0912(15) Uani 0.50 1 d PDU A 2
O2' O 0.2196(8) 0.9625(8) 0.1025(7) 0.0912(15) Uani 0.50 1 d PD A 2
O3 O 0.6007(3) 0.5833(3) 0.1629(3) 0.0592(8) Uani 1 1 d . . .
O4 O 0.6963(3) 0.6283(3) 0.3589(3) 0.0570(8) Uani 1 1 d . . .
O5 O 0.1095(3) 0.7575(3) 0.5264(3) 0.0671(9) Uani 1 1 d . . .
O6 O 0.2173(3) 0.6229(3) 0.4176(3) 0.0605(9) Uani 1 1 d . . .
C1 C 0.3471(14) 1.1682(16) 0.1178(14) 0.117(3) Uani 0.50 1 d PDU A 1
H1 H 0.3105 1.2257 0.1684 0.140 Uiso 0.50 1 calc PR A 1
C2 C 0.290(2) 1.120(2) -0.0052(14) 0.159(3) Uani 0.50 1 d PDU A 1
H2A H 0.3094 1.0461 -0.0502 0.239 Uiso 0.50 1 calc PR A 1
H2B H 0.3121 1.1752 -0.0302 0.239 Uiso 0.50 1 calc PR A 1
H2C H 0.2140 1.1096 -0.0126 0.239 Uiso 0.50 1 calc PR A 1
C3 C 0.4634(16) 1.226(2) 0.1277(19) 0.159(3) Uani 0.50 1 d PDU A 1
H3A H 0.4983 1.2762 0.2055 0.239 Uiso 0.50 1 calc PR A 1
H3B H 0.4597 1.2726 0.0896 0.239 Uiso 0.50 1 calc PR A 1
H3C H 0.5037 1.1658 0.0939 0.239 Uiso 0.50 1 calc PR A 1
C4 C 0.1370(17) 0.8332(12) 0.0793(14) 0.117(3) Uani 0.50 1 d PDU A 1
H4 H 0.1774 0.7755 0.0859 0.140 Uiso 0.50 1 calc PR A 1
C5 C 0.0195(17) 0.811(2) 0.0851(19) 0.159(3) Uani 0.50 1 d PDU A 1
H5A H 0.0165 0.8271 0.1600 0.239 Uiso 0.50 1 calc PR A 1
H5B H -0.0129 0.7300 0.0333 0.239 Uiso 0.50 1 calc PR A 1
H5C H -0.0186 0.8614 0.0658 0.239 Uiso 0.50 1 calc PR A 1
C6 C 0.102(2) 0.811(3) -0.0410(17) 0.159(3) Uani 0.50 1 d PDU A 1
H6A H 0.0426 0.8489 -0.0470 0.239 Uiso 0.50 1 calc PR A 1
H6B H 0.0811 0.7278 -0.0911 0.239 Uiso 0.50 1 calc PR A 1
H6C H 0.1611 0.8427 -0.0606 0.239 Uiso 0.50 1 calc PR A 1
C1' C 0.4106(17) 1.1083(14) 0.0903(13) 0.117(3) Uani 0.50 1 d PDU A 2
H1' H 0.4863 1.1033 0.0905 0.140 Uiso 0.50 1 calc PR A 2
C2' C 0.365(2) 1.070(2) -0.0338(13) 0.159(3) Uani 0.50 1 d PDU A 2
H2D H 0.3979 1.0076 -0.0798 0.239 Uiso 0.50 1 calc PR A 2
H2E H 0.3787 1.1356 -0.0471 0.239 Uiso 0.50 1 calc PR A 2
H2F H 0.2884 1.0419 -0.0522 0.239 Uiso 0.50 1 calc PR A 2
C3' C 0.420(2) 1.2445(16) 0.1677(18) 0.159(3) Uani 0.50 1 d PDU A 2
H3D H 0.3957 1.2578 0.2341 0.239 Uiso 0.50 1 calc PR A 2
H3E H 0.3767 1.2755 0.1277 0.239 Uiso 0.50 1 calc PR A 2
H3F H 0.4938 1.2834 0.1886 0.239 Uiso 0.50 1 calc PR A 2
C4' C 0.1406(17) 0.8584(14) 0.0710(16) 0.117(3) Uani 0.50 1 d PD A 2
H4' H 0.1823 0.8172 0.1029 0.140 Uiso 0.50 1 calc PR A 2
C5' C 0.0490(18) 0.878(2) 0.1327(18) 0.159(3) Uani 0.50 1 d PD A 2
H5D H 0.0772 0.9339 0.2107 0.239 Uiso 0.50 1 calc PR A 2
H5E H 0.0166 0.8045 0.1258 0.239 Uiso 0.50 1 calc PR A 2
H5F H -0.0040 0.9078 0.1003 0.239 Uiso 0.50 1 calc PR A 2
C6' C 0.145(2) 0.792(3) -0.0515(17) 0.159(3) Uani 0.50 1 d PD A 2
H6D H 0.1202 0.8347 -0.0892 0.239 Uiso 0.50 1 calc PR A 2
H6E H 0.1010 0.7151 -0.0865 0.239 Uiso 0.50 1 calc PR A 2
H6F H 0.2184 0.7847 -0.0562 0.239 Uiso 0.50 1 calc PR A 2
C7 C 0.6873(5) 0.5609(5) 0.1019(5) 0.0746(16) Uani 1 1 d . . .
H7A H 0.7575 0.5908 0.1551 0.090 Uiso 1 1 calc R . .
C8 C 0.6706(7) 0.4305(6) 0.0307(7) 0.114(3) Uani 1 1 d . . .
H8A H 0.6789 0.3943 0.0780 0.171 Uiso 1 1 calc R . .
H8B H 0.7226 0.4115 -0.0146 0.171 Uiso 1 1 calc R . .
H8C H 0.5995 0.4015 -0.0171 0.171 Uiso 1 1 calc R . .
C9 C 0.6776(10) 0.6224(8) 0.0326(7) 0.137(4) Uani 1 1 d . . .
H9A H 0.6907 0.7061 0.0813 0.205 Uiso 1 1 calc R . .
H9B H 0.6065 0.5971 -0.0148 0.205 Uiso 1 1 calc R . .
H9C H 0.7292 0.6035 -0.0131 0.205 Uiso 1 1 calc R . .
C10 C 0.0701(6) 0.8608(7) 0.5920(7) 0.105(2) Uani 1 1 d U . .
H10A H 0.1202 0.9301 0.6053 0.126 Uiso 1 1 calc R . .
C11 C 0.0678(15) 0.8663(16) 0.6998(12) 0.251(10) Uani 1 1 d U . .
H11A H 0.0428 0.9360 0.7459 0.376 Uiso 1 1 calc R . .
H11B H 0.1388 0.8687 0.7367 0.376 Uiso 1 1 calc R . .
H11C H 0.0202 0.7979 0.6878 0.376 Uiso 1 1 calc R . .
C12 C -0.0322(10) 0.8604(15) 0.5357(12) 0.221(8) Uani 1 1 d U . .
H12A H -0.0276 0.8576 0.4656 0.331 Uiso 1 1 calc R . .
H12B H -0.0565 0.9308 0.5815 0.331 Uiso 1 1 calc R . .
H12C H -0.0821 0.7926 0.5217 0.331 Uiso 1 1 calc R . .
C13 C 0.1438(5) 0.5393(5) 0.3082(5) 0.0847(19) Uani 1 1 d U . .
H13A H 0.1164 0.5793 0.2667 0.102 Uiso 1 1 calc R . .
C14 C 0.0560(8) 0.4796(9) 0.3331(10) 0.195(5) Uani 1 1 d . . .
H14A H 0.0055 0.4249 0.2643 0.293 Uiso 1 1 calc R . .
H14B H 0.0203 0.5373 0.3813 0.293 Uiso 1 1 calc R . .
H14C H 0.0855 0.4379 0.3700 0.293 Uiso 1 1 calc R . .
C15 C 0.2044(8) 0.4501(9) 0.2454(9) 0.195(5) Uani 1 1 d U . .
H15A H 0.1596 0.3944 0.1732 0.293 Uiso 1 1 calc R . .
H15B H 0.2265 0.4098 0.2865 0.293 Uiso 1 1 calc R . .
H15C H 0.2667 0.4880 0.2357 0.293 Uiso 1 1 calc R . .
C16 C 0.6718(5) 0.5105(5) 0.3519(6) 0.0710(15) Uani 1 1 d . . .
H16A H 0.6127 0.4605 0.2862 0.085 Uiso 1 1 calc R . .
C17 C 0.6382(7) 0.5233(7) 0.4530(7) 0.104(2) Uani 1 1 d . . .
H17A H 0.5742 0.5563 0.4582 0.156 Uiso 1 1 calc R . .
H17B H 0.6944 0.5747 0.5181 0.156 Uiso 1 1 calc R . .
H17C H 0.6240 0.4474 0.4490 0.156 Uiso 1 1 calc R . .
C18 C 0.7706(7) 0.4594(8) 0.3341(9) 0.122(3) Uani 1 1 d . . .
H18A H 0.7589 0.3824 0.3280 0.182 Uiso 1 1 calc R . .
H18B H 0.8297 0.5094 0.3967 0.182 Uiso 1 1 calc R . .
H18C H 0.7870 0.4535 0.2663 0.182 Uiso 1 1 calc R . .

loop_
_atom_site_aniso_label
_atom_site_aniso_U_11
_atom_site_aniso_U_22
_atom_site_aniso_U_33
_atom_site_aniso_U_23
_atom_site_aniso_U_13
_atom_site_aniso_U_12
Ag1 0.0611(2) 0.0514(2) 0.0579(2) 0.02474(18) 0.01388(18) 0.01060(17)
Ag2 0.0699(3) 0.0557(2) 0.0581(2) 0.02823(19) 0.01389(19) 0.01193(19)
Ag3 0.0637(3) 0.0572(2) 0.0619(2) 0.02606(19) 0.01090(19) 0.01225(19)
Ag4 0.0777(3) 0.0478(2) 0.0522(2) 0.02277(17) 0.01468(19) 0.00873(18)
S1 0.0537(6) 0.0434(6) 0.0438(6) 0.0211(5) 0.0063(5) 0.0016(5)
S2 0.0527(7) 0.0536(7) 0.0544(7) 0.0285(6) 0.0022(5) 0.0038(5)
S3 0.0833(9) 0.0508(7) 0.0394(6) 0.0167(5) 0.0081(6) 0.0050(6)
S4 0.0614(7) 0.0553(7) 0.0616(8) 0.0302(6) 0.0057(6) 0.0131(6)
S5 0.0632(7) 0.0391(6) 0.0642(7) 0.0217(5) 0.0247(6) 0.0100(5)
S6 0.0544(7) 0.0399(6) 0.0554(7) 0.0185(5) 0.0129(5) 0.0070(5)
S7 0.0445(8) 0.0343(7) 0.0365(7) 0.0155(6) 0.0094(6) 0.0073(6)
P1 0.1124(13) 0.0490(7) 0.0483(7) 0.0237(6) -0.0178(8) 0.0046(8)
P2 0.0556(7) 0.0332(5) 0.0426(6) 0.0145(5) 0.0136(5) 0.0114(5)
P3 0.0431(6) 0.0430(6) 0.0478(6) 0.0202(5) 0.0081(5) 0.0012(5)
O1 0.126(4) 0.078(2) 0.061(3) 0.043(2) -0.022(3) 0.008(3)
O2 0.126(4) 0.078(2) 0.061(3) 0.043(2) -0.022(3) 0.008(3)
O1' 0.126(4) 0.078(2) 0.061(3) 0.043(2) -0.022(3) 0.008(3)
O2' 0.126(4) 0.078(2) 0.061(3) 0.043(2) -0.022(3) 0.008(3)
O3 0.074(2) 0.0464(18) 0.0447(18) 0.0106(15) 0.0178(16) 0.0118(16)
O4 0.0569(19) 0.0491(18) 0.066(2) 0.0310(16) 0.0079(16) 0.0081(15)
O5 0.055(2) 0.075(2) 0.077(2) 0.039(2) 0.0221(18) 0.0121(18)
O6 0.064(2) 0.0405(17) 0.060(2) 0.0173(15) -0.0007(16) -0.0029(15)
C1 0.120(5) 0.096(5) 0.111(5) 0.052(4) -0.019(4) -0.014(4)
C2 0.159(7) 0.161(7) 0.107(5) 0.038(5) 0.008(5) -0.009(6)
C3 0.159(7) 0.161(7) 0.107(5) 0.038(5) 0.008(5) -0.009(6)
C4 0.120(5) 0.096(5) 0.111(5) 0.052(4) -0.019(4) -0.014(4)
C5 0.159(7) 0.161(7) 0.107(5) 0.038(5) 0.008(5) -0.009(6)
C6 0.159(7) 0.161(7) 0.107(5) 0.038(5) 0.008(5) -0.009(6)
C1' 0.120(5) 0.096(5) 0.111(5) 0.052(4) -0.019(4) -0.014(4)
C2' 0.159(7) 0.161(7) 0.107(5) 0.038(5) 0.008(5) -0.009(6)
C3' 0.159(7) 0.161(7) 0.107(5) 0.038(5) 0.008(5) -0.009(6)
C4' 0.120(5) 0.096(5) 0.111(5) 0.052(4) -0.019(4) -0.014(4)
C5' 0.159(7) 0.161(7) 0.107(5) 0.038(5) 0.008(5) -0.009(6)
C6' 0.159(7) 0.161(7) 0.107(5) 0.038(5) 0.008(5) -0.009(6)
C7 0.085(4) 0.071(4) 0.061(3) 0.021(3) 0.030(3) 0.018(3)
C8 0.140(7) 0.079(5) 0.091(5) 0.002(4) 0.050(5) 0.040(5)
C9 0.225(11) 0.115(6) 0.097(6) 0.055(5) 0.088(7) 0.045(7)
C10 0.088(5) 0.107(6) 0.118(6) 0.039(5) 0.052(4) 0.039(4)
C11 0.34(2) 0.34(2) 0.157(11) 0.129(13) 0.166(14) 0.22(2)
C12 0.134(9) 0.32(2) 0.200(13) 0.096(13) 0.050(8) 0.140(12)
C13 0.079(4) 0.056(3) 0.075(4) 0.012(3) -0.020(3) -0.007(3)
C14 0.120(5) 0.132(6) 0.164(7) -0.061(5) 0.051(5) -0.048(4)
C15 0.120(5) 0.132(6) 0.164(7) -0.061(5) 0.051(5) -0.048(4)
C16 0.073(4) 0.051(3) 0.101(4) 0.045(3) 0.020(3) 0.021(3)
C17 0.151(7) 0.098(5) 0.119(6) 0.083(5) 0.064(5) 0.055(5)
C18 0.129(7) 0.114(6) 0.177(9) 0.095(6) 0.070(6) 0.077(6)

loop_
_atom_type_symbol
_atom_type_description
_atom_type_scat_dispersion_real
_atom_type_scat_dispersion_imag
_atom_type_scat_source
C C 0.0033 0.0016 'International Tables Vol C Tables 4.2.6.8 and 6.1.1.4'
H H 0.0000 0.0000 'International Tables Vol C Tables 4.2.6.8 and 6.1.1.4'
O O 0.0106 0.0060 'International Tables Vol C Tables 4.2.6.8 and 6.1.1.4'
P P 0.1023 0.0942 'International Tables Vol C Tables 4.2.6.8 and 6.1.1.4'
S S 0.1246 0.1234 'International Tables Vol C Tables 4.2.6.8 and 6.1.1.4'
Ag Ag -0.8971 1.1015 'International Tables Vol C Tables 4.2.6.8 and 6.1.1.4'

loop_
_geom_angle_atom_site_label_1
_geom_angle_atom_site_label_2
_geom_angle_atom_site_label_3
_geom_angle
_geom_angle_site_symmetry_1
_geom_angle_site_symmetry_3
S1 Ag1 S4 119.46(4) . 2_676
S1 Ag1 S6 119.15(4) . .
S4 Ag1 S6 120.09(5) 2_676 .
S1 Ag1 S7 93.64(3) . .
S4 Ag1 S7 94.29(3) 2_676 .
S6 Ag1 S7 93.44(3) . .
S1 Ag1 Ag3 137.41(3) . 2_676
S4 Ag1 Ag3 48.68(3) 2_676 2_676
S6 Ag1 Ag3 92.72(3) . 2_676
S7 Ag1 Ag3 54.320(10) . 2_676
S1 Ag1 Ag4 48.76(3) . .
S4 Ag1 Ag4 92.82(3) 2_676 .
S6 Ag1 Ag4 136.38(3) . .
S7 Ag1 Ag4 53.449(10) . .
Ag3 Ag1 Ag4 88.789(14) 2_676 .
S3 Ag2 S2 121.63(5) . .
S3 Ag2 S6 119.71(5) . .
S2 Ag2 S6 117.59(4) . .
S3 Ag2 S7 93.74(3) . .
S2 Ag2 S7 93.68(3) . .
S6 Ag2 S7 92.85(3) . .
S3 Ag2 Ag3 92.46(3) . .
S2 Ag2 Ag3 49.18(3) . .
S6 Ag2 Ag3 136.89(3) . .
S7 Ag2 Ag3 54.471(11) . .
S3 Ag2 Ag4 49.43(3) . 2_676
S2 Ag2 Ag4 139.19(3) . 2_676
S6 Ag2 Ag4 90.77(3) . 2_676
S7 Ag2 Ag4 53.798(10) . 2_676
Ag3 Ag2 Ag4 90.015(14) . 2_676
S4 Ag3 S2 120.61(5) . .
S4 Ag3 S5 117.60(4) . .
S2 Ag3 S5 119.65(4) . .
S4 Ag3 S7 94.95(3) . .
S2 Ag3 S7 94.75(3) . .
S5 Ag3 S7 94.90(3) . .
S4 Ag3 Ag4 138.08(3) . .
S2 Ag3 Ag4 92.66(3) . .
S5 Ag3 Ag4 49.45(3) . .
S7 Ag3 Ag4 54.557(10) . .
S4 Ag3 Ag2 92.53(3) . .
S2 Ag3 Ag2 48.94(3) . .
S5 Ag3 Ag2 140.95(3) . .
S7 Ag3 Ag2 55.959(10) . .
Ag4 Ag3 Ag2 91.618(14) . .
S4 Ag3 Ag1 48.68(3) . 2_676
S2 Ag3 Ag1 139.67(3) . 2_676
S5 Ag3 Ag1 91.67(3) . 2_676
S7 Ag3 Ag1 55.088(11) . 2_676
Ag4 Ag3 Ag1 89.588(14) . 2_676
Ag2 Ag3 Ag1 90.761(15) . 2_676
S5 Ag4 S3 121.09(5) . 2_676
S5 Ag4 S1 120.04(4) . .
S3 Ag4 S1 116.46(4) 2_676 .
S5 Ag4 S7 95.81(3) . .
S3 Ag4 S7 95.08(3) 2_676 .
S1 Ag4 S7 94.60(3) . .
S5 Ag4 Ag3 49.64(3) . .
S3 Ag4 Ag3 141.13(4) 2_676 .
S1 Ag4 Ag3 92.81(3) . .
S7 Ag4 Ag3 55.426(11) . .
S5 Ag4 Ag2 94.22(3) . 2_676
S3 Ag4 Ag2 48.62(3) 2_676 2_676
S1 Ag4 Ag2 138.27(3) . 2_676
S7 Ag4 Ag2 56.142(10) . 2_676
Ag3 Ag4 Ag2 92.533(14) . 2_676
S5 Ag4 Ag1 139.99(3) . .
S3 Ag4 Ag1 91.06(3) 2_676 .
S1 Ag4 Ag1 48.25(3) . .
S7 Ag4 Ag1 55.048(10) . .
Ag3 Ag4 Ag1 90.494(14) . .
Ag2 Ag4 Ag1 90.356(15) 2_676 .
P3 S1 Ag1 103.75(6) . .
P3 S1 Ag4 113.10(6) . .
Ag1 S1 Ag4 82.99(4) . .
P3 S2 Ag2 105.27(6) . .
P3 S2 Ag3 113.68(6) . .
Ag2 S2 Ag3 81.88(4) . .
P1 S3 Ag2 108.81(8) . .
P1 S3 Ag4 110.10(7) . 2_676
Ag2 S3 Ag4 81.95(4) . 2_676
P1 S4 Ag1 108.33(8) . 2_676
P1 S4 Ag3 108.74(7) . .
Ag1 S4 Ag3 82.64(4) 2_676 .
P2 S5 Ag4 111.26(7) 2_676 .
P2 S5 Ag3 105.47(6) 2_676 .
Ag4 S5 Ag3 80.91(4) . .
P2 S6 Ag2 113.93(6) . .
P2 S6 Ag1 103.63(6) . .
Ag2 S6 Ag1 84.47(4) . .
Ag4 S7 Ag4 179.999(1) . 2_676
Ag4 S7 Ag3 109.983(13) . 2_676
Ag4 S7 Ag3 70.016(13) 2_676 2_676
Ag4 S7 Ag3 70.018(13) . .
Ag4 S7 Ag3 109.983(13) 2_676 .
Ag3 S7 Ag3 180.0 2_676 .
Ag4 S7 Ag1 71.503(11) . .
Ag4 S7 Ag1 108.497(11) 2_676 .
Ag3 S7 Ag1 70.592(12) 2_676 .
Ag3 S7 Ag1 109.408(12) . .
Ag4 S7 Ag1 108.496(11) . 2_676
Ag4 S7 Ag1 71.503(11) 2_676 2_676
Ag3 S7 Ag1 109.408(12) 2_676 2_676
Ag3 S7 Ag1 70.592(12) . 2_676
Ag1 S7 Ag1 180.0 . 2_676
Ag4 S7 Ag2 109.940(12) . .
Ag4 S7 Ag2 70.061(12) 2_676 .
Ag3 S7 Ag2 110.429(12) 2_676 .
Ag3 S7 Ag2 69.570(12) . .
Ag1 S7 Ag2 71.458(11) . .
Ag1 S7 Ag2 108.542(11) 2_676 .
Ag4 S7 Ag2 70.060(12) . 2_676
Ag4 S7 Ag2 109.939(13) 2_676 2_676
Ag3 S7 Ag2 69.571(12) 2_676 2_676
Ag3 S7 Ag2 110.430(12) . 2_676
Ag1 S7 Ag2 108.542(11) . 2_676
Ag1 S7 Ag2 71.458(12) 2_676 2_676
Ag2 S7 Ag2 180.0 . 2_676
O2' P1 O1 70.5(5) . .
O2' P1 O2 33.9(4) . .
O1 P1 O2 101.2(5) . .
O2' P1 O1' 100.8(5) . .
O1 P1 O1' 31.9(4) . .
O2 P1 O1' 133.0(4) . .
O2' P1 S4 118.3(4) . .
O1 P1 S4 110.4(4) . .
O2 P1 S4 94.6(3) . .
O1' P1 S4 104.7(3) . .
O2' P1 S3 108.7(4) . .
O1 P1 S3 114.8(4) . .
O2 P1 S3 108.7(3) . .
O1' P1 S3 96.1(4) . .
S4 P1 S3 122.82(8) . .
O3 P2 O4 108.68(19) . .
O3 P2 S6 103.16(15) . .
O4 P2 S6 109.61(15) . .
O3 P2 S5 110.02(15) . 2_676
O4 P2 S5 102.80(14) . 2_676
S6 P2 S5 122.19(7) . 2_676
O6 P3 O5 102.8(2) . .
O6 P3 S1 104.08(14) . .
O5 P3 S1 108.53(16) . .
O6 P3 S2 109.94(15) . .
O5 P3 S2 108.50(16) . .
S1 P3 S2 121.41(7) . .
C1 O1 P1 142.8(10) . .
C4 O2 P1 127.9(11) . .
C1' O1' P1 150.6(13) . .
C4' O2' P1 125.3(11) . .
C7 O3 P2 123.7(3) . .
C16 O4 P2 123.1(3) . .
C10 O5 P3 125.1(4) . .
C13 O6 P3 124.1(4) . .
O1 C1 C2 96.0(15) . .
O1 C1 C3 120.4(19) . .
C2 C1 C3 104.5(17) . .
O2 C4 C6 112.2(16) . .
O2 C4 C5 111.5(16) . .
C6 C4 C5 90.9(17) . .
O1' C1' C2' 137.6(18) . .
O1' C1' C3' 98.6(17) . .
C2' C1' C3' 112.2(17) . .
O2' C4' C6' 97.1(15) . .
O2' C4' C5' 116.3(16) . .
C6' C4' C5' 134.2(18) . .
O3 C7 C8 106.3(5) . .
O3 C7 C9 107.8(6) . .
C8 C7 C9 111.9(6) . .
C12 C10 O5 111.3(8) . .
C12 C10 C11 111.6(10) . .
O5 C10 C11 108.0(9) . .
C15 C13 O6 106.9(6) . .
C15 C13 C14 107.8(8) . .
O6 C13 C14 106.4(7) . .
C17 C16 O4 109.7(5) . .
C17 C16 C18 114.6(6) . .
O4 C16 C18 105.9(5) . .

loop_
_geom_bond_atom_site_label_1
_geom_bond_atom_site_label_2
_geom_bond_distance
_geom_bond_site_symmetry_2
Ag1 S1 2.5135(13) .
Ag1 S4 2.5171(14) 2_676
Ag1 S6 2.5218(13) .
Ag1 S7 2.8902(4) .
Ag1 Ag3 3.3242(6) 2_676
Ag1 Ag4 3.3440(5) .
Ag2 S3 2.5007(14) .
Ag2 S2 2.5109(14) .
Ag2 S6 2.5215(13) .
Ag2 S7 2.9151(4) .
Ag2 Ag3 3.2966(6) .
Ag2 Ag4 3.3000(6) 2_676
Ag3 S4 2.5174(14) .
Ag3 S2 2.5201(13) .
Ag3 S5 2.5217(13) .
Ag3 S7 2.8629(5) .
Ag3 Ag4 3.2677(6) .
Ag3 Ag1 3.3242(6) 2_676
Ag4 S5 2.5143(13) .
Ag4 S3 2.5314(15) 2_676
Ag4 S1 2.5336(12) .
Ag4 S7 2.8327(4) .
Ag4 Ag2 3.3000(6) 2_676
S1 P3 2.0101(16) .
S2 P3 2.0138(17) .
S3 P1 2.005(2) .
S3 Ag4 2.5315(15) 2_676
S4 P1 1.999(2) .
S4 Ag1 2.5172(14) 2_676
S5 P2 2.0117(17) 2_676
S6 P2 2.0082(17) .
S7 Ag4 2.8327(4) 2_676
S7 Ag3 2.8629(5) 2_676
S7 Ag1 2.8902(4) 2_676
S7 Ag2 2.9151(4) 2_676
P1 O2' 1.501(9) .
P1 O1 1.519(7) .
P1 O2 1.653(8) .
P1 O1' 1.654(8) .
P2 O3 1.564(3) .
P2 O4 1.565(3) .
P2 S5 2.0118(17) 2_676
P3 O6 1.559(3) .
P3 O5 1.563(4) .
O1 C1 1.360(18) .
O2 C4 1.442(9) .
O1' C1' 1.082(18) .
O2' C4' 1.452(9) .
O3 C7 1.472(7) .
O4 C16 1.490(6) .
O5 C10 1.428(8) .
O6 C13 1.479(6) .
C1 C2 1.527(10) .
C1 C3 1.565(10) .
C4 C6 1.523(10) .
C4 C5 1.532(10) .
C1' C2' 1.532(10) .
C1' C3' 1.574(10) .
C4' C6' 1.517(10) .
C4' C5' 1.534(10) .
C7 C8 1.491(9) .
C7 C9 1.496(10) .
C10 C12 1.412(13) .
C10 C11 1.457(15) .
C13 C15 1.473(12) .
C13 C14 1.482(13) .
C16 C17 1.464(9) .
C16 C18 1.492(9) .
